data_4028784
loop_
_publ_author_name
'Bright U. Emenike'
'Albert Tianxiang Liu'
'Elsy P. Naveo'
'John D. Roberts'

_publ_contact_author_address
;
Beckman Institute
Caltech 139-74
Pasadena CA 91125
USA
;
_publ_contact_author_email xray@caltech.edu
_publ_section_title
;
 Substituent Effects on Energetics of Peptide-Carboxylate Hydrogen Bonds
 as Studied by 1H NMR Spectroscopy: Implications for Enzyme Catalysis
;
_journal_name_full 'Journal of Organic Chemistry'
_journal_page_first 11765
_journal_page_last 11771
_journal_paper_doi 10.1021/jo401762m
_journal_volume 78
_journal_year 2013
_chemical_formula_moiety 'C14 H10 N2 O5'
_chemical_formula_sum 'C14 H10 N2 O5'
_chemical_formula_weight 286.24
_chemical_name_systematic
; 
 ? 
;
_space_group_crystal_system monoclinic
_space_group_IT_number 15
_space_group_name_Hall '-C 2yc'
_space_group_name_H-M_alt 'C 1 2/c 1'
_symmetry_space_group_name_Hall '-C 2yc'
_symmetry_space_group_name_H-M 'C 1 2/c 1'
_atom_sites_solution_hydrogens geom
_atom_sites_solution_primary dual
_atom_sites_solution_secondary difmap
_audit_creation_date 2012-10-21
_audit_creation_method
; 
  Olex2 1.2 
  (compiled May  9 2012 12:37:22, GUI svn.r4230) 
 SHELXL-2012,
 and manual edit
;
_cell_angle_alpha 90
_cell_angle_beta 118.152(2)
_cell_angle_gamma 90
_cell_formula_units_Z 8
_cell_length_a 27.6966(11)
_cell_length_b 4.8683(2)
_cell_length_c 21.0108(9)
_cell_measurement_reflns_used 9931
_cell_measurement_temperature 100
_cell_measurement_theta_max 39.03
_cell_measurement_theta_min 2.20
_cell_volume 2497.85(18)
_computing_cell_refinement 'SAINT V8.27B (Bruker-AXS, 2007)'
_computing_data_collection 'SMART v5.054 (Bruker-AXS, 2001)'
_computing_data_reduction 'SAINT V8.27B (Bruker-AXS, 2007)'
_computing_molecular_graphics 'DIAMOND 3 (Crystal Impact, 1999)'
_computing_publication_material
;
O. V. Dolomanov, L. J. Bourhis, R. J. Gildea, J. A. K. Howard and H. Puschmann,
OLEX2: a complete structure solution, refinement and analysis program.
J. Appl. Cryst. (2009). 42, 339-341.
 and SHELXTL (Bruker-AXS, 2007)
;
_computing_structure_refinement 'SHELXL-2012/5 (Sheldrick, 2012)'
_computing_structure_solution 'SHELXT (Sheldrick, 2012)'
_diffrn_ambient_temperature 100
_diffrn_detector_area_resol_mean 8.19
_diffrn_measured_fraction_theta_full 1.000
_diffrn_measured_fraction_theta_max 0.976
_diffrn_measurement_device_type 'Bruker SMART 1000 ccd'
_diffrn_measurement_method '\w scans'
_diffrn_radiation_monochromator graphite
_diffrn_radiation_type MoK\a
_diffrn_radiation_wavelength 0.71073
_diffrn_reflns_av_R_equivalents 0.0477
_diffrn_reflns_av_unetI/netI 0.0364
_diffrn_reflns_Laue_measured_fraction_full 1.000
_diffrn_reflns_Laue_measured_fraction_max 0.976
_diffrn_reflns_limit_h_max 50
_diffrn_reflns_limit_h_min -50
_diffrn_reflns_limit_k_max 8
_diffrn_reflns_limit_k_min -8
_diffrn_reflns_limit_l_max 38
_diffrn_reflns_limit_l_min -38
_diffrn_reflns_number 60562
_diffrn_reflns_point_group_measured_fraction_full 1.000
_diffrn_reflns_point_group_measured_fraction_max 0.976
_diffrn_reflns_theta_full 25.000
_diffrn_reflns_theta_max 41.077
_diffrn_reflns_theta_min 1.668
_diffrn_source_current 30.0
_diffrn_source_power 1.5
_diffrn_source_target Mo
_diffrn_source_voltage 50.0
_diffrn_standards_number 0
_exptl_absorpt_coefficient_mu 0.118
_exptl_absorpt_correction_T_max 1.0000
_exptl_absorpt_correction_T_min 0.9295
_exptl_absorpt_correction_type multi-scan
_exptl_absorpt_process_details
; 
SADABS v2012/1 (Bruker-AXS, 2001) was used for absorption correction. 
wR2(int) was 0.0570 before and 0.0502 after correction. 
The Ratio of minimum to maximum transmission is 0.9295. 
The \l/2 correction factor is 0.0015. 
;
_exptl_crystal_colour colorless
_exptl_crystal_density_diffrn 1.522
_exptl_crystal_description plate
_exptl_crystal_F_000 1184
_exptl_crystal_size_max 0.34
_exptl_crystal_size_mid 0.26
_exptl_crystal_size_min 0.17
_refine_diff_density_max 1.235
_refine_diff_density_min -0.738
_refine_diff_density_rms 0.102
_refine_ls_extinction_method none
_refine_ls_goodness_of_fit_ref 3.508
_refine_ls_hydrogen_treatment refall
_refine_ls_matrix_type full
_refine_ls_number_parameters 230
_refine_ls_number_reflns 8041
_refine_ls_number_restraints 0
_refine_ls_restrained_S_all 3.508
_refine_ls_R_factor_all 0.0989
_refine_ls_R_factor_gt 0.0708
_refine_ls_shift/su_max 0.001
_refine_ls_shift/su_mean 0.000
_refine_ls_structure_factor_coef Fsqd
_refine_ls_weighting_details
; 
 w=1/[\s^2^(Fo^2^)] 
;
_refine_ls_weighting_scheme calc
_refine_ls_wR_factor_gt 0.0909
_refine_ls_wR_factor_ref 0.0923
_reflns_Friedel_coverage 0.000
_reflns_number_gt 5863
_reflns_number_total 8041
_reflns_threshold_expression 'I > 2\s(I)'
_cod_data_source_file jo401762m_si_001.cif
_cod_data_source_block bue001
_cod_depositor_comments
;
The following automatic conversions were performed:

'_diffrn_source_target' value 'MO' changed to 'Mo' according to the
built-in table from CIF Core dictionary named 'cif_core.dic' version
2.4.1 from 2010-06-29.

Automatic conversion script
Id: cif_fix_values 2281 2013-09-26 08:29:07Z andrius 
;
_cod_database_code 4028784
_shelx_estimated_absorpt_t_max 0.980
_shelx_estimated_absorpt_t_min 0.961
_shelx_space_group_comment
; 
The symmetry employed for this shelxl refinement is uniquely defined 
by the following loop, which should always be used as a source of 
symmetry information in preference to the above space-group names. 
They are only intended as comments. 
;
_shelxl_version_number 2012-5

loop_
_space_group_symop_operation_xyz
'x, y, z'
'-x, y, -z+1/2'
'x+1/2, y+1/2, z'
'-x+1/2, y+1/2, -z+1/2'
'-x, -y, -z'
'x, -y, z-1/2'
'-x+1/2, -y+1/2, -z'
'x+1/2, -y+1/2, z-1/2'

loop_
_atom_site_label
_atom_site_type_symbol
_atom_site_fract_x
_atom_site_fract_y
_atom_site_fract_z
_atom_site_U_iso_or_equiv
_atom_site_adp_type
_atom_site_occupancy
_atom_site_site_symmetry_order
_atom_site_calc_flag
O1 O 0.51300(3) 0.7228(2) 0.45810(6) 0.0486(3) Uani 1 1 d
O2 O 0.50441(3) 1.00115(18) 0.37445(5) 0.0373(2) Uani 1 1 d
O3 O 0.24298(3) 1.31841(13) 0.30609(4) 0.01753(14) Uani 1 1 d
O4 O 0.25069(2) 0.50187(12) 0.44893(3) 0.01287(13) Uani 1 1 d
O5 O 0.18128(3) 0.39170(13) 0.47041(4) 0.01465(13) Uani 1 1 d
N1 N 0.48602(3) 0.88153(18) 0.40934(5) 0.02131(18) Uani 1 1 d
N2 N 0.23526(3) 0.91370(15) 0.35646(4) 0.01173(14) Uani 1 1 d
C1 C 0.35169(4) 0.83001(19) 0.40968(5) 0.01590(18) Uani 1 1 d
H1 H 0.3360(4) 0.730(2) 0.4349(6) 0.018(3) Uiso 1 1 d
C2 C 0.40605(4) 0.7808(2) 0.42709(6) 0.01833(19) Uani 1 1 d
H2A H 0.4264(5) 0.652(2) 0.4613(7) 0.026(3) Uiso 1 1 d
C3 C 0.42877(3) 0.93384(19) 0.39222(5) 0.01509(18) Uani 1 1 d
C4 C 0.39993(4) 1.13503(19) 0.34178(5) 0.01589(18) Uani 1 1 d
H4 H 0.4169(4) 1.235(2) 0.3185(6) 0.018(3) Uiso 1 1 d
C5 C 0.34611(4) 1.18310(19) 0.32581(5) 0.01458(17) Uani 1 1 d
H5A H 0.3251(4) 1.316(2) 0.2910(6) 0.019(3) Uiso 1 1 d
C6 C 0.32140(3) 1.03032(17) 0.35871(4) 0.01128(16) Uani 1 1 d
C7 C 0.26269(3) 1.10207(17) 0.33726(4) 0.01124(16) Uani 1 1 d
C8 C 0.18204(3) 0.93277(17) 0.34855(4) 0.01077(16) Uani 1 1 d
C9 C 0.14412(4) 1.12561(18) 0.30208(5) 0.01306(17) Uani 1 1 d
H9 H 0.1537(4) 1.244(2) 0.2745(6) 0.012(3) Uiso 1 1 d
C10 C 0.09167(4) 1.13851(18) 0.29521(5) 0.01549(18) Uani 1 1 d
H10 H 0.0665(4) 1.278(2) 0.2635(6) 0.019(3) Uiso 1 1 d
C11 C 0.07552(4) 0.96098(19) 0.33347(5) 0.01702(18) Uani 1 1 d
H11 H 0.0401(4) 0.973(2) 0.3298(6) 0.018(3) Uiso 1 1 d
C12 C 0.11254(4) 0.76821(18) 0.37920(5) 0.01442(18) Uani 1 1 d
H12 H 0.1024(4) 0.645(2) 0.4055(6) 0.014(3) Uiso 1 1 d
C13 C 0.16577(3) 0.75074(16) 0.38770(5) 0.01075(16) Uani 1 1 d
C14 C 0.20297(3) 0.53926(17) 0.43768(4) 0.01087(16) Uani 1 1 d
H2 H 0.2519(4) 0.771(2) 0.3769(6) 0.021(3) Uiso 1 1 d
H5 H 0.2062(5) 0.274(3) 0.4994(7) 0.041(4) Uiso 1 1 d

loop_
_atom_site_aniso_label
_atom_site_aniso_U_11
_atom_site_aniso_U_22
_atom_site_aniso_U_33
_atom_site_aniso_U_23
_atom_site_aniso_U_13
_atom_site_aniso_U_12
O1 0.0235(4) 0.0599(6) 0.0666(7) 0.0397(5) 0.0245(4) 0.0208(4)
O2 0.0198(4) 0.0518(5) 0.0461(5) 0.0190(4) 0.0202(4) 0.0031(4)
O3 0.0189(3) 0.0129(3) 0.0226(4) 0.0067(3) 0.0113(3) 0.0039(2)
O4 0.0123(3) 0.0114(3) 0.0146(3) 0.0025(2) 0.0061(2) 0.0016(2)
O5 0.0148(3) 0.0136(3) 0.0173(3) 0.0046(2) 0.0089(3) 0.0018(2)
N1 0.0142(4) 0.0240(4) 0.0262(4) 0.0018(4) 0.0099(3) 0.0005(3)
N2 0.0113(3) 0.0088(3) 0.0149(4) 0.0036(3) 0.0061(3) 0.0026(3)
C1 0.0159(4) 0.0150(4) 0.0198(5) 0.0055(3) 0.0108(4) 0.0016(3)
C2 0.0154(4) 0.0178(5) 0.0219(5) 0.0075(4) 0.0088(4) 0.0047(3)
C3 0.0108(4) 0.0177(4) 0.0169(4) -0.0012(3) 0.0065(3) -0.0006(3)
C4 0.0154(4) 0.0176(4) 0.0158(4) 0.0017(3) 0.0083(4) -0.0028(3)
C5 0.0154(4) 0.0145(4) 0.0129(4) 0.0021(3) 0.0059(4) -0.0003(3)
C6 0.0132(4) 0.0101(4) 0.0110(4) -0.0009(3) 0.0060(3) -0.0002(3)
C7 0.0136(4) 0.0110(4) 0.0097(4) -0.0010(3) 0.0059(3) -0.0007(3)
C8 0.0111(4) 0.0095(4) 0.0108(4) -0.0027(3) 0.0045(3) -0.0003(3)
C9 0.0153(4) 0.0104(4) 0.0119(4) 0.0004(3) 0.0050(3) 0.0010(3)
C10 0.0136(4) 0.0130(4) 0.0151(4) 0.0002(3) 0.0029(3) 0.0037(3)
C11 0.0122(4) 0.0170(4) 0.0208(5) -0.0005(4) 0.0069(4) 0.0015(3)
C12 0.0133(4) 0.0135(4) 0.0165(5) 0.0001(3) 0.0070(4) -0.0006(3)
C13 0.0110(4) 0.0091(4) 0.0108(4) -0.0013(3) 0.0040(3) 0.0003(3)
C14 0.0140(4) 0.0086(4) 0.0097(4) -0.0022(3) 0.0053(3) -0.0012(3)

loop_
_atom_type_symbol
_atom_type_description
_atom_type_scat_dispersion_real
_atom_type_scat_dispersion_imag
_atom_type_scat_source
C C 0.0033 0.0016 'International Tables Vol C Tables 4.2.6.8 and 6.1.1.4'
H H 0.0000 0.0000 'International Tables Vol C Tables 4.2.6.8 and 6.1.1.4'
N N 0.0061 0.0033 'International Tables Vol C Tables 4.2.6.8 and 6.1.1.4'
O O 0.0106 0.0060 'International Tables Vol C Tables 4.2.6.8 and 6.1.1.4'

loop_
_geom_angle_atom_site_label_1
_geom_angle_atom_site_label_2
_geom_angle_atom_site_label_3
_geom_angle
C14 O5 H5 108.2(9)
O1 N1 O2 122.96(9)
O1 N1 C3 118.54(8)
O2 N1 C3 118.50(8)
C7 N2 C8 128.17(7)
C7 N2 H2 117.6(8)
C8 N2 H2 114.2(8)
C2 C1 H1 118.8(7)
C2 C1 C6 120.32(8)
C6 C1 H1 120.9(7)
C1 C2 H2A 120.6(7)
C3 C2 C1 118.23(9)
C3 C2 H2A 121.1(7)
C2 C3 N1 118.86(8)
C4 C3 N1 118.33(8)
C4 C3 C2 122.81(8)
C3 C4 H4 120.4(6)
C5 C4 C3 118.09(8)
C5 C4 H4 121.5(6)
C4 C5 H5A 120.2(7)
C4 C5 C6 120.90(8)
C6 C5 H5A 118.8(7)
C1 C6 C7 124.25(8)
C5 C6 C1 119.63(8)
C5 C6 C7 116.11(7)
O3 C7 N2 124.42(8)
O3 C7 C6 120.29(8)
N2 C7 C6 115.27(7)
N2 C8 C13 119.46(7)
C9 C8 N2 121.66(8)
C9 C8 C13 118.87(8)
C8 C9 H9 120.3(6)
C10 C9 C8 120.27(8)
C10 C9 H9 119.5(6)
C9 C10 H10 118.4(6)
C11 C10 C9 121.12(8)
C11 C10 H10 120.4(6)
C10 C11 H11 121.2(6)
C12 C11 C10 119.12(8)
C12 C11 H11 119.7(6)
C11 C12 H12 120.6(6)
C11 C12 C13 121.24(9)
C13 C12 H12 118.1(6)
C8 C13 C14 122.62(7)
C12 C13 C8 119.38(8)
C12 C13 C14 118.00(8)
O4 C14 O5 121.79(8)
O4 C14 C13 123.88(8)
O5 C14 C13 114.32(7)

loop_
_geom_bond_atom_site_label_1
_geom_bond_atom_site_label_2
_geom_bond_distance
O1 N1 1.2177(12)
O2 N1 1.2200(11)
O3 C7 1.2242(10)
O4 C14 1.2415(10)
O5 C14 1.3189(10)
O5 H5 0.883(14)
N1 C3 1.4730(12)
N2 C7 1.3674(11)
N2 C8 1.4064(11)
N2 H2 0.830(12)
C1 H1 0.960(11)
C1 C2 1.3922(13)
C1 C6 1.3978(12)
C2 H2A 0.920(12)
C2 C3 1.3868(13)
C3 C4 1.3863(13)
C4 H4 0.956(11)
C4 C5 1.3845(13)
C5 H5A 0.944(11)
C5 C6 1.3950(12)
C6 C7 1.5094(12)
C8 C9 1.4036(12)
C8 C13 1.4195(12)
C9 H9 0.940(10)
C9 C10 1.3919(13)
C10 H10 0.975(11)
C10 C11 1.3900(13)
C11 H11 0.950(11)
C11 C12 1.3876(13)
C12 H12 0.945(11)
C12 C13 1.4014(12)
C13 C14 1.4843(12)

loop_
_geom_hbond_atom_site_label_D
_geom_hbond_atom_site_label_H
_geom_hbond_atom_site_label_A
_geom_hbond_distance_DH
_geom_hbond_distance_HA
_geom_hbond_distance_DA
_geom_hbond_angle_DHA
_geom_hbond_site_symmetry_A
N2 H2 O3 0.830(12) 2.606(12) 3.1269(10) 122.1(10) 1_545
N2 H2 O4 0.830(12) 2.015(12) 2.6820(10) 136.9(10) .
O5 H5 O4 0.883(14) 1.785(14) 2.6610(9) 171.6(13) 7_556
